data_4323163
loop_
_publ_author_name
'Donald J. Darensbourg'
'David L. Larkins'
'Joseph H. Reibenspies'

_publ_section_title
;
 Bis(triphenylphosphine)copper(I) Complexes of Orotate and
 l-Dihydroorotate
;
_journal_name_full 'Inorganic Chemistry'
_journal_page_first 6125
_journal_page_last 6128
_journal_paper_doi 10.1021/ic980464m
_journal_volume 37
_journal_year 1998
_chemical_formula_sum 'C42 H39 Cu N2 O5 P2'
_chemical_formula_weight 777.23
_chemical_name_systematic
; 
 ? 
;
_space_group_IT_number 4
_symmetry_cell_setting monoclinic
_symmetry_space_group_name_Hall 'P 2yb'
_symmetry_space_group_name_H-M 'P 1 21 1'
_atom_sites_solution_hydrogens geom
_atom_sites_solution_primary direct
_atom_sites_solution_secondary difmap
_audit_creation_method SHELXL
_cell_angle_alpha 90.00
_cell_angle_beta 103.452(11)
_cell_angle_gamma 90.00
_cell_formula_units_Z 4
_cell_length_a 14.750(3)
_cell_length_b 14.846(6)
_cell_length_c 17.382(2)
_cell_measurement_temperature 293(2)
_cell_volume 3701.9(17)
_computing_structure_refinement 'SHELXL-93 (Sheldrick, 1993)'
_computing_structure_solution 'SHELXS-86 (Sheldrick, 1990)'
_diffrn_ambient_temperature 293(2)
_diffrn_radiation_monochromator graphite
_diffrn_radiation_source 'fine-focus sealed tube'
_diffrn_radiation_type MoK\a
_diffrn_radiation_wavelength 0.71073
_diffrn_reflns_av_R_equivalents 0.0241
_diffrn_reflns_av_sigmaI/netI 0.0692
_diffrn_reflns_limit_h_max 20
_diffrn_reflns_limit_h_min 0
_diffrn_reflns_limit_k_max 20
_diffrn_reflns_limit_k_min 0
_diffrn_reflns_limit_l_max 23
_diffrn_reflns_limit_l_min -24
_diffrn_reflns_number 11568
_diffrn_reflns_theta_max 30.01
_diffrn_reflns_theta_min 2.06
_exptl_absorpt_coefficient_mu 0.725
_exptl_crystal_density_diffrn 1.395
_exptl_crystal_F_000 1616
_refine_diff_density_max 0.984
_refine_diff_density_min -1.249
_refine_diff_density_rms 0.103
_refine_ls_abs_structure_details 'Flack H D (1983), Acta Cryst. A39, 876-881'
_refine_ls_abs_structure_Flack 0.175(13)
_refine_ls_extinction_method none
_refine_ls_goodness_of_fit_all 1.017
_refine_ls_goodness_of_fit_obs 1.025
_refine_ls_matrix_type fullcycle
_refine_ls_number_parameters 937
_refine_ls_number_reflns 11177
_refine_ls_number_restraints 1
_refine_ls_restrained_S_all 1.041
_refine_ls_restrained_S_obs 1.025
_refine_ls_R_factor_all 0.0807
_refine_ls_R_factor_obs 0.0575
_refine_ls_shift/esd_max 1.981
_refine_ls_shift/esd_mean 0.199
_refine_ls_structure_factor_coef Fsqd
_refine_ls_weighting_details 'w=1/[\s^2^(Fo^2^)+(0.1000P)^2^+0.0000P] where P=(Fo^2^+2Fc^2^)/3'
_refine_ls_weighting_scheme calc
_refine_ls_wR_factor_all 0.1641
_refine_ls_wR_factor_obs 0.1430
_reflns_number_observed 8898
_reflns_number_total 11181
_reflns_observed_criterion >2sigma(I)
_cod_data_source_file ic980464m_1.cif
_cod_data_source_block dd367
_cod_depositor_comments
;
The following automatic conversions were performed:

'_refine_ls_weighting_scheme' value 'calc
w=1/[\s^2^(Fo^2^)+(0.1000P)^2^+0.0000P] where P=(Fo^2^+2Fc^2^)/3' was
changed to 'calc'. New tag '_refine_ls_weighting_details' was
created. The value of the new tag was set to
'w=1/[\s^2^(Fo^2^)+(0.1000P)^2^+0.0000P] where P=(Fo^2^+2Fc^2^)/3'.

Automatic conversion script
Id: cif_fix_values 3143 2015-03-26 13:38:13Z robertas 
;
_cod_original_cell_volume 3702.0(18)
_cod_database_code 4323163

loop_
_symmetry_equiv_pos_as_xyz
'x, y, z'
'-x, y+1/2, -z'

loop_
_atom_site_aniso_label
_atom_site_aniso_U_11
_atom_site_aniso_U_22
_atom_site_aniso_U_33
_atom_site_aniso_U_23
_atom_site_aniso_U_13
_atom_site_aniso_U_12
Cu1 0.0219(3) 0.0127(2) 0.0156(2) 0.0028(2) 0.0048(2) 0.0011(2)
P1 0.0195(6) 0.0166(5) 0.0185(5) 0.0029(5) 0.0047(4) 0.0024(5)
P2 0.0198(5) 0.0112(5) 0.0127(4) 0.0003(4) 0.0043(4) 0.0001(5)
O1 0.044(2) 0.013(2) 0.032(2) -0.0046(15) 0.019(2) 0.000(2)
O2 0.052(3) 0.012(2) 0.026(2) 0.0044(14) 0.012(2) 0.003(2)
O3 0.061(3) 0.017(2) 0.032(2) -0.002(2) 0.024(2) -0.008(2)
O4 0.032(2) 0.015(2) 0.020(2) -0.0071(13) 0.0099(14) -0.0044(14)
N1 0.031(2) 0.009(2) 0.016(2) -0.0008(14) 0.006(2) 0.002(2)
N2 0.036(2) 0.007(2) 0.023(2) -0.0010(15) 0.011(2) -0.001(2)
C1 0.021(2) 0.026(3) 0.027(2) -0.003(2) 0.009(2) 0.000(2)
C2 0.031(3) 0.022(3) 0.024(2) -0.005(2) 0.007(2) -0.006(2)
C3 0.055(4) 0.045(4) 0.030(3) -0.006(3) 0.018(3) -0.018(3)
C4 0.037(3) 0.049(4) 0.048(4) -0.023(3) 0.027(3) -0.017(3)
C5 0.027(3) 0.058(5) 0.055(4) -0.013(4) 0.016(3) 0.006(3)
C6 0.027(3) 0.054(4) 0.035(3) 0.002(3) 0.007(2) 0.010(3)
C7 0.028(3) 0.022(2) 0.018(2) 0.001(2) 0.005(2) -0.006(2)
C8 0.026(3) 0.032(3) 0.035(3) -0.001(2) 0.002(2) -0.001(2)
C9 0.048(4) 0.050(4) 0.040(4) -0.006(3) -0.003(3) -0.027(4)
C10 0.069(5) 0.039(4) 0.035(3) -0.007(3) 0.005(3) -0.019(4)
C11 0.072(5) 0.022(3) 0.030(3) -0.005(2) 0.010(3) -0.015(3)
C12 0.044(3) 0.021(3) 0.027(3) -0.004(2) 0.008(2) 0.002(2)
C13 0.028(3) 0.022(2) 0.026(3) 0.008(2) 0.012(2) 0.013(2)
C14 0.034(3) 0.048(4) 0.033(3) 0.020(3) 0.006(3) 0.006(3)
C15 0.043(4) 0.070(5) 0.048(4) 0.036(4) 0.014(3) 0.022(4)
C16 0.063(5) 0.032(3) 0.059(4) 0.023(3) 0.036(4) 0.023(3)
C17 0.074(5) 0.020(3) 0.053(4) 0.005(3) 0.033(4) 0.001(3)
C18 0.056(4) 0.021(3) 0.034(3) 0.003(2) 0.018(3) -0.002(3)
C19 0.018(2) 0.017(2) 0.019(2) -0.003(2) 0.003(2) 0.002(2)
C20 0.051(4) 0.019(3) 0.030(3) 0.002(2) 0.018(3) 0.004(3)
C21 0.046(4) 0.010(2) 0.050(4) -0.003(2) 0.014(3) 0.003(2)
C22 0.047(4) 0.024(3) 0.036(3) -0.015(2) -0.008(3) 0.006(3)
C23 0.066(5) 0.035(3) 0.022(3) -0.003(2) 0.000(3) 0.001(3)
C24 0.051(4) 0.023(3) 0.021(2) -0.002(2) 0.010(2) 0.007(3)
C25 0.024(2) 0.015(2) 0.015(2) 0.005(2) 0.008(2) 0.001(2)
C26 0.026(2) 0.022(2) 0.018(2) 0.000(2) 0.005(2) 0.002(2)
C27 0.032(3) 0.023(3) 0.027(3) 0.003(2) 0.006(2) 0.003(2)
C28 0.052(4) 0.022(3) 0.025(3) 0.011(2) 0.015(3) 0.010(3)
C29 0.038(3) 0.018(3) 0.040(3) 0.008(2) 0.008(3) -0.007(2)
C30 0.037(3) 0.016(2) 0.029(3) 0.001(2) 0.002(2) -0.003(2)
C31 0.022(2) 0.012(2) 0.021(2) -0.004(2) 0.005(2) -0.002(2)
C32 0.029(2) 0.018(2) 0.024(2) -0.005(2) 0.009(2) -0.006(2)
C33 0.025(2) 0.020(2) 0.033(2) 0.000(2) 0.012(2) 0.000(2)
C34 0.023(2) 0.021(3) 0.034(3) 0.004(2) -0.006(2) -0.004(2)
C35 0.032(3) 0.028(3) 0.024(2) -0.004(2) -0.004(2) 0.001(2)
C36 0.023(2) 0.021(2) 0.022(2) -0.003(2) 0.003(2) 0.000(2)
C1L 0.026(2) 0.011(2) 0.019(2) -0.002(2) 0.001(2) 0.000(2)
C2L 0.023(2) 0.010(2) 0.015(2) -0.002(2) 0.005(2) 0.000(2)
C3L 0.022(2) 0.011(2) 0.016(2) -0.001(2) 0.003(2) -0.001(2)
C4L 0.031(3) 0.014(2) 0.019(2) 0.002(2) 0.007(2) -0.001(2)
C5L 0.036(3) 0.011(2) 0.019(2) 0.001(2) 0.012(2) 0.003(2)
Cu2 0.0215(3) 0.0151(3) 0.0170(2) -0.0032(2) 0.0053(2) -0.0008(3)
P3 0.0202(6) 0.0161(5) 0.0189(5) 0.0014(5) 0.0051(4) -0.0007(5)
P4 0.0201(5) 0.0115(5) 0.0154(5) -0.0011(4) 0.0043(4) -0.0007(5)
O5 0.049(3) 0.014(2) 0.031(2) 0.0062(15) 0.017(2) 0.002(2)
O6 0.052(3) 0.014(2) 0.026(2) 0.0007(15) 0.006(2) -0.004(2)
O7 0.088(4) 0.018(2) 0.037(2) -0.003(2) 0.034(2) 0.006(2)
O8 0.048(2) 0.015(2) 0.024(2) 0.0058(14) 0.014(2) 0.002(2)
N3 0.063(4) 0.014(2) 0.041(3) 0.004(2) 0.026(3) 0.000(2)
N4 0.041(3) 0.008(2) 0.019(2) 0.0015(15) 0.009(2) -0.003(2)
C37 0.029(3) 0.017(2) 0.030(3) 0.004(2) 0.016(2) 0.002(2)
C38 0.035(3) 0.024(3) 0.027(2) 0.003(2) 0.012(2) 0.006(2)
C39 0.063(4) 0.036(3) 0.024(3) 0.008(2) 0.018(3) 0.012(3)
C40 0.060(4) 0.032(3) 0.055(4) 0.014(3) 0.046(4) 0.011(3)
C41 0.041(4) 0.028(3) 0.068(5) 0.002(3) 0.031(3) -0.003(3)
C42 0.029(3) 0.031(3) 0.045(3) -0.002(3) 0.016(3) -0.004(2)
C43 0.021(2) 0.017(2) 0.022(2) -0.002(2) 0.002(2) 0.001(2)
C44 0.023(3) 0.034(3) 0.033(3) 0.008(2) 0.009(2) 0.005(2)
C45 0.037(3) 0.043(4) 0.034(3) 0.010(3) -0.001(3) 0.014(3)
C46 0.053(4) 0.038(4) 0.032(3) 0.015(3) 0.003(3) 0.009(3)
C47 0.039(3) 0.040(4) 0.037(3) 0.026(3) 0.015(3) 0.007(3)
C48 0.031(3) 0.031(3) 0.039(3) 0.015(3) 0.011(3) 0.002(2)
C49 0.022(2) 0.019(2) 0.024(2) -0.001(2) 0.006(2) -0.007(2)
C50 0.028(3) 0.026(3) 0.026(3) -0.003(2) 0.007(2) -0.003(2)
C52 0.049(4) 0.029(3) 0.048(4) -0.021(3) 0.023(3) -0.015(3)
C53 0.037(3) 0.041(4) 0.032(3) -0.012(3) 0.010(3) -0.011(3)
C53 0.057(4) 0.018(3) 0.053(4) -0.002(3) 0.022(3) -0.006(3)
C54 0.045(4) 0.022(3) 0.034(3) 0.005(2) 0.012(3) 0.000(2)
C55 0.016(2) 0.014(2) 0.022(2) 0.000(2) 0.004(2) -0.001(2)
C56 0.032(3) 0.015(2) 0.027(2) -0.002(2) 0.002(2) -0.002(2)
C57 0.038(3) 0.015(2) 0.041(3) 0.001(2) 0.003(3) -0.001(2)
C58 0.041(3) 0.023(3) 0.033(3) 0.010(2) 0.004(3) -0.008(2)
C59 0.057(4) 0.025(3) 0.023(3) 0.010(2) 0.006(3) 0.000(3)
C60 0.047(3) 0.015(2) 0.022(2) 0.002(2) 0.006(2) -0.003(2)
C61 0.019(2) 0.013(2) 0.015(2) -0.002(2) 0.000(2) 0.001(2)
C62 0.042(3) 0.023(3) 0.035(3) -0.007(2) 0.017(3) -0.007(2)
C63 0.038(3) 0.032(3) 0.033(3) -0.013(2) 0.015(3) 0.000(3)
C64 0.040(3) 0.016(2) 0.040(3) -0.010(2) 0.012(3) -0.001(2)
C65 0.058(5) 0.027(3) 0.081(6) -0.022(4) 0.033(4) -0.018(3)
C66 0.039(3) 0.025(3) 0.065(4) -0.017(3) 0.029(3) -0.008(3)
C67 0.022(2) 0.013(2) 0.023(2) 0.002(2) 0.001(2) 0.002(2)
C68 0.029(3) 0.022(3) 0.027(2) -0.003(2) 0.004(2) -0.001(2)
C69 0.020(3) 0.027(3) 0.048(3) 0.002(3) -0.003(2) -0.005(2)
C70 0.037(3) 0.023(3) 0.044(3) -0.004(2) -0.014(3) 0.000(2)
C71 0.043(3) 0.040(4) 0.022(2) 0.000(2) -0.010(2) -0.004(3)
C72 0.031(3) 0.029(3) 0.028(2) 0.001(3) -0.002(2) 0.002(3)
C6L 0.025(2) 0.010(2) 0.022(2) 0.004(2) 0.004(2) 0.001(2)
C7L 0.027(2) 0.006(2) 0.016(2) 0.000(2) 0.005(2) -0.002(2)
C8L 0.025(2) 0.007(2) 0.012(2) 0.0014(14) 0.007(2) 0.000(2)
C9L 0.026(2) 0.009(2) 0.020(2) 0.004(2) 0.005(2) 0.001(2)
C10L 0.040(3) 0.010(2) 0.024(2) 0.000(2) 0.010(2) 0.002(2)
O200 0.052(3) 0.028(2) 0.057(3) 0.001(2) 0.023(2) 0.000(2)
C200 0.051(4) 0.039(4) 0.071(5) -0.018(4) 0.013(4) 0.003(3)
O201 0.079(4) 0.020(2) 0.057(3) -0.001(2) 0.050(3) 0.002(2)
C201 0.057(4) 0.036(4) 0.049(4) 0.006(3) 0.027(4) 0.008(3)

loop_
_atom_site_label
_atom_site_type_symbol
_atom_site_fract_x
_atom_site_fract_y
_atom_site_fract_z
_atom_site_U_iso_or_equiv
_atom_site_thermal_displace_type
_atom_site_occupancy
_atom_site_calc_flag
_atom_site_refinement_flags
_atom_site_disorder_group
Cu1 Cu -0.98630(4) 2.47900(4) -1.17709(3) 0.01665(12) Uani 1 d . .
P1 P -1.13407(9) 2.51989(9) -1.23589(7) 0.0181(2) Uani 1 d . .
P2 P -0.87234(8) 2.48872(9) -1.24447(6) 0.0145(2) Uani 1 d . .
O1 O -1.0182(3) 2.8487(2) -0.8614(2) 0.0279(8) Uani 1 d . .
O2 O -0.9766(3) 2.8658(2) -0.9766(2) 0.0297(9) Uani 1 d . .
O3 O -1.0606(3) 2.5020(3) -0.8716(2) 0.0345(9) Uani 1 d . .
O4 O -0.9437(3) 2.5774(2) -1.0809(2) 0.0218(7) Uani 1 d . .
N1 N -0.9649(3) 2.6897(3) -0.9996(2) 0.0187(8) Uani 1 d . .
H1A H -0.9623(3) 2.7301(3) -1.0344(2) 0.022 Uiso 1 calc R .
N2 N -0.9897(3) 2.5405(3) -0.9690(2) 0.0214(9) Uani 1 d . .
H2A H -0.9786(3) 2.4847(3) -0.9763(2) 0.026 Uiso 1 calc R .
C1 C -1.2175(4) 2.5415(4) -1.1749(3) 0.0240(10) Uani 1 d . .
C2 C -1.1994(4) 2.5044(4) -1.0995(3) 0.0256(11) Uani 1 d . .
H2B H -1.1479(4) 2.4672(4) -1.0824(3) 0.031 Uiso 1 calc R .
C3 C -1.2584(5) 2.5230(5) -1.0497(4) 0.042(2) Uani 1 d . .
H3A H -1.2454(5) 2.4987(5) -0.9990(4) 0.050 Uiso 1 calc R .
C4 C -1.3366(5) 2.5774(5) -1.0746(4) 0.042(2) Uani 1 d . .
H4A H -1.3749(5) 2.5902(5) -1.0404(4) 0.050 Uiso 1 calc R .
C5 C -1.3569(5) 2.6125(6) -1.1505(4) 0.046(2) Uani 1 d . .
H5A H -1.4106(5) 2.6466(6) -1.1683(4) 0.055 Uiso 1 calc R .
C6 C -1.2962(4) 2.5962(5) -1.2005(4) 0.0386(15) Uani 1 d . .
H6A H -1.3084(4) 2.6218(5) -1.2507(4) 0.046 Uiso 1 calc R .
C7 C -1.1879(4) 2.4337(4) -1.3060(3) 0.0228(10) Uani 1 d . .
C8 C -1.2841(4) 2.4261(4) -1.3363(3) 0.0318(12) Uani 1 d . .
H8A H -1.3247(4) 2.4666(4) -1.3209(3) 0.038 Uiso 1 calc R .
C9 C -1.3190(5) 2.3567(5) -1.3903(4) 0.048(2) Uani 1 d . .
H9A H -1.3829(5) 2.3513(5) -1.4107(4) 0.058 Uiso 1 calc R .
C10 C -1.2586(6) 2.2961(5) -1.4135(4) 0.049(2) Uani 1 d . .
H10A H -1.2825(6) 2.2507(5) -1.4493(4) 0.058 Uiso 1 calc R .
C11 C -1.1663(6) 2.3026(4) -1.3845(4) 0.041(2) Uani 1 d . .
H11A H -1.1262(6) 2.2622(4) -1.4006(4) 0.050 Uiso 1 calc R .
C12 C -1.1300(5) 2.3712(4) -1.3295(3) 0.0305(12) Uani 1 d . .
H12A H -1.0660(5) 2.3744(4) -1.3087(3) 0.037 Uiso 1 calc R .
C13 C -1.1442(4) 2.6247(4) -1.2934(3) 0.0242(11) Uani 1 d . .
C14 C -1.2063(5) 2.6389(5) -1.3663(4) 0.0386(15) Uani 1 d . .
H14A H -1.2447(5) 2.5924(5) -1.3906(4) 0.046 Uiso 1 calc R .
C15 C -1.2107(5) 2.7240(6) -1.4029(5) 0.053(2) Uani 1 d . .
H15A H -1.2527(5) 2.7344(6) -1.4510(5) 0.064 Uiso 1 calc R .
C16 C -1.1504(5) 2.7937(5) -1.3660(4) 0.048(2) Uani 1 d . .
H16A H -1.1535(5) 2.8501(5) -1.3896(4) 0.057 Uiso 1 calc R .
C17 C -1.0877(6) 2.7785(4) -1.2957(4) 0.046(2) Uani 1 d . .
H17A H -1.0476(6) 2.8243(4) -1.2724(4) 0.055 Uiso 1 calc R .
C18 C -1.0834(5) 2.6942(4) -1.2585(4) 0.0356(14) Uani 1 d . .
H18A H -1.0405(5) 2.6842(4) -1.2108(4) 0.043 Uiso 1 calc R .
C19 C -0.8689(4) 2.3861(3) -1.3013(3) 0.0179(9) Uani 1 d . .
C20 C -0.8607(5) 2.3050(4) -1.2603(3) 0.0318(13) Uani 1 d . .
H20A H -0.8570(5) 2.3056(4) -1.2061(3) 0.038 Uiso 1 calc R .
C21 C -0.8580(5) 2.2230(4) -1.2982(4) 0.0346(14) Uani 1 d . .
H21A H -0.8529(5) 2.1697(4) -1.2695(4) 0.041 Uiso 1 calc R .
C22 C -0.8629(5) 2.2206(4) -1.3776(4) 0.038(2) Uani 1 d . .
H22A H -0.8593(5) 2.1659(4) -1.4028(4) 0.046 Uiso 1 calc R .
C23 C -0.8731(6) 2.2993(5) -1.4196(4) 0.043(2) Uani 1 d . .
H23A H -0.8790(6) 2.2975(5) -1.4740(4) 0.051 Uiso 1 calc R .
C24 C -0.8749(5) 2.3825(4) -1.3821(3) 0.0311(13) Uani 1 d . .
H24A H -0.8801(5) 2.4355(4) -1.4114(3) 0.037 Uiso 1 calc R .
C25 C -0.8832(4) 2.5788(3) -1.3185(3) 0.0177(9) Uani 1 d . .
C26 C -0.9677(4) 2.5819(4) -1.3759(3) 0.0220(10) Uani 1 d . .
H26A H -1.0128(4) 2.5380(4) -1.3764(3) 0.026 Uiso 1 calc R .
C27 C -0.9842(4) 2.6508(4) -1.4325(3) 0.0275(11) Uani 1 d . .
H27A H -1.0394(4) 2.6513(4) -1.4714(3) 0.033 Uiso 1 calc R .
C28 C -0.9189(5) 2.7178(4) -1.4306(3) 0.0321(13) Uani 1 d . .
H28A H -0.9306(5) 2.7642(4) -1.4676(3) 0.038 Uiso 1 calc R .
C29 C -0.8360(4) 2.7159(4) -1.3736(4) 0.0324(13) Uani 1 d . .
H29A H -0.7918(4) 2.7608(4) -1.3726(4) 0.039 Uiso 1 calc R .
C30 C -0.8185(4) 2.6466(4) -1.3173(3) 0.0281(11) Uani 1 d . .
H30A H -0.7628(4) 2.6462(4) -1.2789(3) 0.034 Uiso 1 calc R .
C31 C -0.7516(3) 2.4966(3) -1.1879(3) 0.0184(9) Uani 1 d . .
C32 C -0.6769(3) 2.4891(4) -1.2244(3) 0.0232(9) Uani 1 d . .
H32A H -0.6885(3) 2.4824(4) -1.2790(3) 0.028 Uiso 1 calc R .
C33 C -0.5858(3) 2.4915(4) -1.1799(3) 0.0252(10) Uani 1 d . .
H33A H -0.5364(3) 2.4870(4) -1.2045(3) 0.030 Uiso 1 calc R .
C34 C -0.5688(4) 2.5007(4) -1.0981(3) 0.0280(11) Uani 1 d . .
H34A H -0.5079(4) 2.5016(4) -1.0678(3) 0.034 Uiso 1 calc R .
C35 C -0.6419(4) 2.5086(4) -1.0619(3) 0.0297(12) Uani 1 d . .
H35A H -0.6300(4) 2.5157(4) -1.0073(3) 0.036 Uiso 1 calc R .
C36 C -0.7339(3) 2.5061(3) -1.1060(3) 0.0222(10) Uani 1 d . .
H36A H -0.7830(3) 2.5108(3) -1.0810(3) 0.027 Uiso 1 calc R .
C1L C -0.9914(4) 2.8207(3) -0.9197(3) 0.0193(9) Uani 1 d . .
C2L C -0.9696(3) 2.7185(3) -0.9200(3) 0.0163(9) Uani 1 d . .
H2LA H -0.9083(3) 2.7084(3) -0.8845(3) 0.020 Uiso 1 calc R .
C3L C -0.9644(3) 2.6033(3) -1.0198(3) 0.0162(8) Uani 1 d . .
C4L C -1.0307(4) 2.5611(3) -0.9086(3) 0.0210(10) Uani 1 d . .
C5L C -1.0406(4) 2.6597(3) -0.8915(3) 0.0210(10) Uani 1 d . .
H5LA H -1.0327(4) 2.6679(3) -0.8350(3) 0.025 Uiso 1 calc R .
H5LB H -1.1030(4) 2.6794(3) -0.9172(3) 0.025 Uiso 1 calc R .
Cu2 Cu -0.48836(4) 2.98837(5) -1.31000(3) 0.01777(12) Uani 1 d . .
P3 P -0.33777(9) 3.01883(9) -1.25374(7) 0.0183(2) Uani 1 d . .
P4 P -0.61057(8) 2.99585(8) -1.25261(6) 0.0156(2) Uani 1 d . .
O5 O -0.4992(3) 3.3600(2) -1.6462(2) 0.0300(9) Uani 1 d . .
O6 O -0.5188(3) 3.3803(3) -1.5224(2) 0.0311(9) Uani 1 d . .
O7 O -0.4629(4) 3.0129(3) -1.6376(2) 0.0443(12) Uani 1 d . .
O8 O -0.5229(3) 3.0952(2) -1.4036(2) 0.0279(8) Uani 1 d . .
N3 N -0.4657(4) 3.1721(3) -1.6111(3) 0.0370(13) Uani 1 d . .
H3B H -0.4273(4) 3.1921(3) -1.6374(3) 0.044 Uiso 1 calc R .
N4 N -0.5053(3) 3.0557(3) -1.5257(2) 0.0222(9) Uani 1 d . .
H4B H -0.5164(3) 3.0004(3) -1.5162(2) 0.027 Uiso 1 calc R .
C37 C -0.2600(4) 3.0339(3) -1.3208(3) 0.0241(10) Uani 1 d . .
C38 C -0.2922(4) 3.0065(4) -1.3991(3) 0.0276(11) Uani 1 d . .
H38A H -0.3515(4) 2.9816(4) -1.4154(3) 0.033 Uiso 1 calc R .
C39 C -0.2362(5) 3.0161(5) -1.4532(3) 0.0397(15) Uani 1 d . .
H39A H -0.2585(5) 2.9985(5) -1.5055(3) 0.048 Uiso 1 calc R .
C40 C -0.1468(5) 3.0522(5) -1.4285(4) 0.044(2) Uani 1 d . .
H40A H -0.1092(5) 3.0588(5) -1.4643(4) 0.052 Uiso 1 calc R .
C41 C -0.1145(5) 3.0780(4) -1.3504(4) 0.043(2) Uani 1 d . .
H41A H -0.0543(5) 3.1005(4) -1.3336(4) 0.051 Uiso 1 calc R .
C42 C -0.1708(4) 3.0709(4) -1.2968(4) 0.0339(13) Uani 1 d . .
H42A H -0.1491(4) 3.0907(4) -1.2451(4) 0.041 Uiso 1 calc R .
C43 C -0.2876(4) 2.9276(3) -1.1872(3) 0.0205(10) Uani 1 d . .
C44 C -0.1956(4) 2.9011(4) -1.1736(3) 0.0295(12) Uani 1 d . .
H44A H -0.1563(4) 2.9278(4) -1.2018(3) 0.035 Uiso 1 calc R .
C45 C -0.1608(5) 2.8341(5) -1.1176(4) 0.0394(15) Uani 1 d . .
H45A H -0.0990(5) 2.8157(5) -1.1095(4) 0.047 Uiso 1 calc R .
C46 C -0.2191(5) 2.7951(5) -1.0741(4) 0.042(2) Uani 1 d . .
H46A H -0.1963(5) 2.7514(5) -1.0362(4) 0.051 Uiso 1 calc R .
C47 C -0.3106(5) 2.8220(5) -1.0879(4) 0.0379(15) Uani 1 d . .
H47A H -0.3498(5) 2.7965(5) -1.0591(4) 0.045 Uiso 1 calc R .
C48 C -0.3453(4) 2.8875(4) -1.1450(4) 0.0331(13) Uani 1 d . .
H48A H -0.4077(4) 2.9041(4) -1.1547(4) 0.040 Uiso 1 calc R .
C49 C -0.3105(4) 3.1187(4) -1.1890(3) 0.0218(10) Uani 1 d . .
C50 C -0.2774(4) 3.1109(4) -1.1074(3) 0.0266(11) Uani 1 d . .
H50A H -0.2637(4) 3.0545(4) -1.0845(3) 0.032 Uiso 1 calc R .
C52 C -0.2821(5) 3.2721(4) -1.0928(4) 0.040(2) Uani 1 d . .
H52A H -0.2726(5) 3.3229(4) -1.0605(4) 0.048 Uiso 1 calc R .
C53 C -0.2648(5) 3.1879(5) -1.0603(4) 0.0366(14) Uani 1 d . .
H53A H -0.2443(5) 3.1821(5) -1.0057(4) 0.044 Uiso 1 calc R .
C53 C -0.3138(5) 3.2814(4) -1.1739(4) 0.041(2) Uani 1 d . .
H53B H -0.3248(5) 3.3384(4) -1.1963(4) 0.050 Uiso 1 calc R .
C54 C -0.3294(5) 3.2048(4) -1.2222(4) 0.0331(13) Uani 1 d . .
H54A H -0.3523(5) 3.2110(4) -1.2765(4) 0.040 Uiso 1 calc R .
C55 C -0.6046(3) 2.9040(3) -1.1822(3) 0.0174(9) Uani 1 d . .
C56 C -0.6125(4) 2.8143(3) -1.2116(3) 0.0252(11) Uani 1 d . .
H56A H -0.6251(4) 2.8044(3) -1.2658(3) 0.030 Uiso 1 calc R .
C57 C -0.6019(4) 2.7423(4) -1.1608(4) 0.0323(13) Uani 1 d . .
H57A H -0.6098(4) 2.6842(4) -1.1812(4) 0.039 Uiso 1 calc R .
C58 C -0.5795(4) 2.7550(4) -1.0794(3) 0.0327(13) Uani 1 d . .
H58A H -0.5706(4) 2.7058(4) -1.0453(3) 0.039 Uiso 1 calc R .
C59 C -0.5708(5) 2.8413(4) -1.0503(3) 0.0354(14) Uani 1 d . .
H59A H -0.5568(5) 2.8505(4) -0.9958(3) 0.043 Uiso 1 calc R .
C60 C -0.5826(4) 2.9155(4) -1.1007(3) 0.0283(12) Uani 1 d . .
H60A H -0.5756(4) 2.9733(4) -1.0796(3) 0.034 Uiso 1 calc R .
C61 C -0.6218(3) 3.0984(3) -1.1966(3) 0.0166(9) Uani 1 d . .
C62 C -0.6847(5) 3.1100(4) -1.1491(3) 0.0322(13) Uani 1 d . .
H62A H -0.7242(5) 3.0631(4) -1.1430(3) 0.039 Uiso 1 calc R .
C63 C -0.6890(4) 3.1916(4) -1.1107(4) 0.0333(13) Uani 1 d . .
H63A H -0.7331(4) 3.1992(4) -1.0807(4) 0.040 Uiso 1 calc R .
C64 C -0.6289(4) 3.2614(4) -1.1163(4) 0.0318(12) Uani 1 d . .
H64A H -0.6294(4) 3.3144(4) -1.0880(4) 0.038 Uiso 1 calc R .
C65 C -0.5685(6) 3.2502(5) -1.1649(5) 0.053(2) Uani 1 d . .
H65A H -0.5305(6) 3.2979(5) -1.1721(5) 0.063 Uiso 1 calc R .
C66 C -0.5628(5) 3.1690(4) -1.2036(4) 0.040(2) Uani 1 d . .
H66A H -0.5193(5) 3.1622(4) -1.2343(4) 0.048 Uiso 1 calc R .
C67 C -0.7255(3) 2.9816(4) -1.3207(3) 0.0198(8) Uani 1 d . .
C68 C -0.8071(4) 2.9679(4) -1.2949(3) 0.0262(11) Uani 1 d . .
H68A H -0.8051(4) 2.9661(4) -1.2410(3) 0.031 Uiso 1 calc R .
C69 C -0.8908(4) 2.9571(4) -1.3492(4) 0.0332(13) Uani 1 d . .
H69A H -0.9452(4) 2.9477(4) -1.3319(4) 0.040 Uiso 1 calc R .
C70 C -0.8942(5) 2.9603(4) -1.4301(4) 0.0385(15) Uani 1 d . .
H70A H -0.9510(5) 2.9546(4) -1.4666(4) 0.046 Uiso 1 calc R .
C71 C -0.8141(4) 2.9718(5) -1.4553(3) 0.0380(14) Uani 1 d . .
H71A H -0.8163(4) 2.9726(5) -1.5092(3) 0.046 Uiso 1 calc R .
C72 C -0.7294(4) 2.9824(4) -1.4012(3) 0.0306(11) Uani 1 d . .
H72A H -0.6750(4) 2.9900(4) -1.4190(3) 0.037 Uiso 1 calc R .
C6L C -0.5130(4) 3.3339(3) -1.5815(3) 0.0189(9) Uani 1 d . .
C7L C -0.5300(4) 3.2309(3) -1.5752(3) 0.0168(9) Uani 1 d . .
H7LA H -0.5944(4) 3.2182(3) -1.6035(3) 0.020 Uiso 1 calc R .
C8L C -0.5204(3) 3.2061(3) -1.4928(2) 0.0139(8) Uani 1 d . .
H8LA H -0.4643(3) 3.2351(3) -1.4628(2) 0.017 Uiso 1 calc R .
H8LB H -0.5723(3) 3.2332(3) -1.4758(2) 0.017 Uiso 1 calc R .
C9L C -0.5162(4) 3.1193(3) -1.4702(3) 0.0185(9) Uani 1 d . .
C10L C -0.4786(4) 3.0735(3) -1.5938(3) 0.0243(10) Uani 1 d . .
O200 O -1.5422(4) 2.3190(3) -1.3570(3) 0.0442(12) Uani 1 d . .
C200 C -1.6372(5) 2.3034(6) -1.3726(5) 0.054(2) Uani 1 d . .
H20B H -1.6488(5) 2.2398(6) -1.3774(5) 0.081 Uiso 1 calc R .
H20C H -1.6670(5) 2.3327(6) -1.4211(5) 0.081 Uiso 1 calc R .
H20D H -1.6616(5) 2.3270(6) -1.3301(5) 0.081 Uiso 1 calc R .
O201 O -0.9161(4) 2.8062(3) -1.1176(3) 0.0465(13) Uani 1 d . .
C201 C -0.8449(5) 2.7835(5) -1.1538(4) 0.045(2) Uani 1 d . .
H20E H -0.8576(5) 2.8087(5) -1.2061(4) 0.067 Uiso 1 calc R .
H20F H -0.8408(5) 2.7192(5) -1.1570(4) 0.067 Uiso 1 calc R .
H20G H -0.7870(5) 2.8070(5) -1.1233(4) 0.067 Uiso 1 calc R .

loop_
_atom_type_symbol
_atom_type_description
_atom_type_scat_dispersion_real
_atom_type_scat_dispersion_imag
_atom_type_scat_source
C C 0.0033 0.0016 'International Tables Vol C Tables 4.2.6.8 and 6.1.1.4'
H H 0.0000 0.0000 'International Tables Vol C Tables 4.2.6.8 and 6.1.1.4'
N N 0.0061 0.0033 'International Tables Vol C Tables 4.2.6.8 and 6.1.1.4'
O O 0.0106 0.0060 'International Tables Vol C Tables 4.2.6.8 and 6.1.1.4'
P P 0.1023 0.0942 'International Tables Vol C Tables 4.2.6.8 and 6.1.1.4'
Cu Cu 0.3201 1.2651 'International Tables Vol C Tables 4.2.6.8 and 6.1.1.4'

loop_
_geom_angle_atom_site_label_1
_geom_angle_atom_site_label_2
_geom_angle_atom_site_label_3
_geom_angle
_geom_angle_site_symmetry_1
_geom_angle_site_symmetry_3
_geom_angle_publ_flag
O1 Cu1 O4 113.44(15) 2_343 . ?
O1 Cu1 P1 110.89(13) 2_343 . ?
O4 Cu1 P1 103.86(11) . . ?
O1 Cu1 P2 104.96(12) 2_343 . ?
O4 Cu1 P2 103.65(10) . . ?
P1 Cu1 P2 120.11(5) . . ?
C7 P1 C1 105.3(2) . . ?
C7 P1 C13 105.3(2) . . ?
C1 P1 C13 100.7(2) . . ?
C7 P1 Cu1 109.8(2) . . ?
C1 P1 Cu1 119.5(2) . . ?
C13 P1 Cu1 114.9(2) . . ?
C19 P2 C31 101.4(2) . . ?
C19 P2 C25 103.8(2) . . ?
C31 P2 C25 104.2(2) . . ?
C19 P2 Cu1 110.1(2) . . ?
C31 P2 Cu1 118.24(14) . . ?
C25 P2 Cu1 117.0(2) . . ?
C1L O1 Cu1 126.3(3) . 2_353 ?
C3L O4 Cu1 141.1(2) . . ?
C3L N1 C2L 122.4(3) . . ?
C4L N2 C3L 124.8(3) . . ?
C2 C1 C6 119.5(5) . . ?
C2 C1 P1 118.0(4) . . ?
C6 C1 P1 122.5(4) . . ?
C1 C2 C3 119.9(6) . . ?
C2 C3 C4 121.0(6) . . ?
C5 C4 C3 119.6(6) . . ?
C4 C5 C6 119.8(6) . . ?
C5 C6 C1 120.2(6) . . ?
C12 C7 C8 118.4(5) . . ?
C12 C7 P1 117.8(4) . . ?
C8 C7 P1 123.8(4) . . ?
C7 C8 C9 119.4(6) . . ?
C10 C9 C8 120.5(7) . . ?
C11 C10 C9 120.5(7) . . ?
C10 C11 C12 119.8(7) . . ?
C7 C12 C11 121.3(6) . . ?
C14 C13 C18 119.9(6) . . ?
C14 C13 P1 125.1(5) . . ?
C18 C13 P1 115.0(4) . . ?
C13 C14 C15 119.8(7) . . ?
C14 C15 C16 119.4(7) . . ?
C17 C16 C15 120.5(6) . . ?
C16 C17 C18 120.5(7) . . ?
C17 C18 C13 119.9(6) . . ?
C24 C19 C20 117.7(5) . . ?
C24 C19 P2 125.2(4) . . ?
C20 C19 P2 117.1(4) . . ?
C21 C20 C19 121.6(5) . . ?
C22 C21 C20 120.2(6) . . ?
C23 C22 C21 119.3(6) . . ?
C22 C23 C24 121.2(5) . . ?
C19 C24 C23 120.0(5) . . ?
C30 C25 C26 118.8(5) . . ?
C30 C25 P2 124.9(4) . . ?
C26 C25 P2 116.1(4) . . ?
C27 C26 C25 120.2(5) . . ?
C28 C27 C26 120.3(5) . . ?
C29 C28 C27 119.8(5) . . ?
C28 C29 C30 120.3(5) . . ?
C25 C30 C29 120.6(5) . . ?
C36 C31 C32 119.5(4) . . ?
C36 C31 P2 118.9(3) . . ?
C32 C31 P2 121.5(3) . . ?
C33 C32 C31 120.5(4) . . ?
C32 C33 C34 119.6(4) . . ?
C35 C34 C33 120.1(5) . . ?
C34 C35 C36 120.8(5) . . ?
C31 C36 C35 119.5(5) . . ?
O1 C1L O2 127.7(4) . . ?
O1 C1L C2L 115.8(4) . . ?
O2 C1L C2L 116.5(4) . . ?
N1 C2L C5L 109.0(3) . . ?
N1 C2L C1L 110.1(3) . . ?
C5L C2L C1L 113.5(4) . . ?
O4 C3L N1 123.1(4) . . ?
O4 C3L N2 119.6(3) . . ?
N1 C3L N2 117.3(3) . . ?
O3 C4L N2 121.4(4) . . ?
O3 C4L C5L 121.9(4) . . ?
N2 C4L C5L 116.7(4) . . ?
C4L C5L C2L 112.7(4) . . ?
O5 Cu2 O8 113.8(2) 2_442 . ?
O5 Cu2 P3 110.04(13) 2_442 . ?
O8 Cu2 P3 101.96(11) . . ?
O5 Cu2 P4 101.44(12) 2_442 . ?
O8 Cu2 P4 102.47(11) . . ?
P3 Cu2 P4 127.30(5) . . ?
C43 P3 C37 105.8(2) . . ?
C43 P3 C49 102.2(2) . . ?
C37 P3 C49 102.1(2) . . ?
C43 P3 Cu2 109.9(2) . . ?
C37 P3 Cu2 116.6(2) . . ?
C49 P3 Cu2 118.6(2) . . ?
C55 P4 C61 105.1(2) . . ?
C55 P4 C67 103.9(2) . . ?
C61 P4 C67 104.7(2) . . ?
C55 P4 Cu2 110.0(2) . . ?
C61 P4 Cu2 117.1(2) . . ?
C67 P4 Cu2 114.89(15) . . ?
C6L O5 Cu2 127.2(3) . 2_452 ?
C9L O8 Cu2 145.9(3) . . ?
C10L N3 C7L 110.7(3) . . ?
C10L N4 C9L 125.3(3) . . ?
C38 C37 C42 119.3(4) . . ?
C38 C37 P3 117.7(4) . . ?
C42 C37 P3 123.0(3) . . ?
C37 C38 C39 120.5(6) . . ?
C38 C39 C40 119.8(6) . . ?
C41 C40 C39 119.5(5) . . ?
C40 C41 C42 120.9(7) . . ?
C41 C42 C37 119.9(6) . . ?
C44 C43 C48 119.2(5) . . ?
C44 C43 P3 124.0(4) . . ?
C48 C43 P3 116.6(4) . . ?
C43 C44 C45 120.5(5) . . ?
C44 C45 C46 119.9(6) . . ?
C47 C46 C45 119.2(6) . . ?
C46 C47 C48 120.6(6) . . ?
C43 C48 C47 120.5(6) . . ?
C50 C49 C54 118.9(5) . . ?
C50 C49 P3 121.9(4) . . ?
C54 C49 P3 119.1(4) . . ?
C49 C50 C53 119.9(6) . . ?
C53 C52 C53 119.8(6) . . ?
C52 C53 C50 121.3(6) . . ?
C52 C53 C54 120.0(6) . . ?
C49 C54 C53 120.3(6) . . ?
C60 C55 C56 117.5(5) . . ?
C60 C55 P4 123.9(4) . . ?
C56 C55 P4 118.2(4) . . ?
C57 C56 C55 120.8(5) . . ?
C56 C57 C58 120.9(5) . . ?
C59 C58 C57 118.8(5) . . ?
C58 C59 C60 121.2(5) . . ?
C55 C60 C59 120.7(5) . . ?
C66 C61 C62 118.6(5) . . ?
C66 C61 P4 116.4(4) . . ?
C62 C61 P4 125.0(4) . . ?
C61 C62 C63 120.3(5) . . ?
C64 C63 C62 121.2(5) . . ?
C65 C64 C63 118.1(5) . . ?
C64 C65 C66 121.5(6) . . ?
C61 C66 C65 120.2(6) . . ?
C72 C67 C68 119.4(4) . . ?
C72 C67 P4 117.6(4) . . ?
C68 C67 P4 123.0(4) . . ?
C69 C68 C67 120.0(5) . . ?
C68 C69 C70 120.2(6) . . ?
C71 C70 C69 119.9(5) . . ?
C70 C71 C72 120.5(6) . . ?
C67 C72 C71 120.1(5) . . ?
O5 C6L O6 128.4(4) . . ?
O5 C6L C7L 115.5(4) . . ?
O6 C6L C7L 116.0(4) . . ?
C8L C7L N3 109.3(3) . . ?
C8L C7L C6L 109.7(4) . . ?
N3 C7L C6L 114.0(4) . . ?
C9L C8L C7L 121.1(4) . . ?
O8 C9L C8L 122.8(4) . . ?
O8 C9L N4 120.1(3) . . ?
C8L C9L N4 117.1(4) . . ?
O7 C10L N4 122.0(4) . . ?
O7 C10L N3 122.1(4) . . ?
N4 C10L N3 115.9(3) . . ?

loop_
_geom_bond_atom_site_label_1
_geom_bond_atom_site_label_2
_geom_bond_distance
_geom_bond_site_symmetry_2
_geom_bond_publ_flag
Cu1 O1 2.043(4) 2_343 ?
Cu1 O4 2.200(3) . ?
Cu1 P1 2.2643(14) . ?
Cu1 P2 2.2658(12) . ?
P1 C7 1.817(5) . ?
P1 C1 1.829(5) . ?
P1 C13 1.837(5) . ?
P2 C19 1.823(5) . ?
P2 C31 1.828(4) . ?
P2 C25 1.837(5) . ?
O1 C1L 1.242(5) . ?
O1 Cu1 2.043(4) 2_353 ?
O2 C1L 1.255(5) . ?
O3 C4L 1.228(5) . ?
O4 C3L 1.232(4) . ?
N1 C3L 1.331(5) . ?
N1 C2L 1.465(4) . ?
N2 C4L 1.363(5) . ?
N2 C3L 1.393(5) . ?
C1 C2 1.389(7) . ?
C1 C6 1.402(8) . ?
C2 C3 1.391(8) . ?
C3 C4 1.393(11) . ?
C4 C5 1.385(10) . ?
C5 C6 1.407(9) . ?
C7 C12 1.387(8) . ?
C7 C8 1.398(8) . ?
C8 C9 1.409(9) . ?
C9 C10 1.389(12) . ?
C10 C11 1.342(11) . ?
C11 C12 1.413(8) . ?
C13 C14 1.395(8) . ?
C13 C18 1.409(9) . ?
C14 C15 1.410(10) . ?
C15 C16 1.416(12) . ?
C16 C17 1.368(11) . ?
C17 C18 1.403(8) . ?
C19 C24 1.388(7) . ?
C19 C20 1.390(7) . ?
C20 C21 1.389(8) . ?
C21 C22 1.365(9) . ?
C22 C23 1.368(9) . ?
C23 C24 1.399(8) . ?
C25 C30 1.384(7) . ?
C25 C26 1.405(7) . ?
C26 C27 1.400(7) . ?
C27 C28 1.381(8) . ?
C28 C29 1.383(9) . ?
C29 C30 1.402(8) . ?
C31 C36 1.393(6) . ?
C31 C32 1.397(6) . ?
C32 C33 1.386(7) . ?
C33 C34 1.392(7) . ?
C34 C35 1.374(8) . ?
C35 C36 1.395(7) . ?
C1L C2L 1.551(6) . ?
C2L C5L 1.531(7) . ?
C4L C5L 1.508(7) . ?
Cu2 O5 2.044(4) 2_442 ?
Cu2 O8 2.245(4) . ?
Cu2 P3 2.2548(14) . ?
Cu2 P4 2.2568(13) . ?
P3 C43 1.822(5) . ?
P3 C37 1.829(5) . ?
P3 C49 1.848(5) . ?
P4 C55 1.821(5) . ?
P4 C61 1.835(5) . ?
P4 C67 1.840(4) . ?
O5 C6L 1.251(5) . ?
O5 Cu2 2.044(4) 2_452 ?
O6 C6L 1.256(5) . ?
O7 C10L 1.235(5) . ?
O8 C9L 1.236(5) . ?
N3 C10L 1.515(5) . ?
N3 C7L 1.525(5) . ?
N4 C10L 1.358(5) . ?
N4 C9L 1.385(5) . ?
C37 C38 1.394(7) . ?
C37 C42 1.397(6) . ?
C38 C39 1.396(8) . ?
C39 C40 1.396(10) . ?
C40 C41 1.384(10) . ?
C41 C42 1.388(8) . ?
C43 C44 1.380(7) . ?
C43 C48 1.381(8) . ?
C44 C45 1.402(8) . ?
C45 C46 1.397(10) . ?
C46 C47 1.373(10) . ?
C47 C48 1.398(8) . ?
C49 C50 1.393(7) . ?
C49 C54 1.404(8) . ?
C50 C53 1.394(8) . ?
C52 C53 1.371(10) . ?
C52 C53 1.385(10) . ?
C53 C54 1.400(8) . ?
C55 C60 1.388(7) . ?
C55 C56 1.421(7) . ?
C56 C57 1.372(7) . ?
C57 C58 1.388(8) . ?
C58 C59 1.374(8) . ?
C59 C60 1.393(7) . ?
C61 C66 1.386(8) . ?
C61 C62 1.389(7) . ?
C62 C63 1.391(8) . ?
C63 C64 1.381(8) . ?
C64 C65 1.374(10) . ?
C65 C66 1.392(8) . ?
C67 C72 1.387(7) . ?
C67 C68 1.394(7) . ?
C68 C69 1.378(7) . ?
C69 C70 1.396(9) . ?
C70 C71 1.363(10) . ?
C71 C72 1.388(7) . ?
C6L C7L 1.558(6) . ?
C7L C8L 1.454(6) . ?
C8L C9L 1.346(6) . ?
O200 C200 1.383(9) . ?
O201 C201 1.385(8) . ?
